data_7154709
loop_
_publ_author_name
'Ma, Wenliang'
'Wang, Chunquan'
'Li, Juntong'
'Zhang, Kun'
'Lu, Yu-Jing'
'Huo, Yanping'
'Zeng, Huaqiang'

_publ_section_title
;
 The Dynamics, energetics and selectivity of water chain-containing
 aquapores created by the self-assembly of aquafoldamer molecules.
;
_journal_issue 43
_journal_name_full 'Organic &amp; biomolecular chemistry'
_journal_page_first 10613
_journal_page_last 10619
_journal_paper_doi 10.1039/c5ob01732g
_journal_volume 13
_journal_year 2015
_chemical_formula_sum 'C39 H34 Cl2 N10 O9'
_chemical_formula_weight 857.66
_chemical_name_systematic 22-H2O.cif
_space_group_IT_number 4
_symmetry_cell_setting monoclinic
_symmetry_space_group_name_Hall 'P 2yb'
_symmetry_space_group_name_H-M 'P 1 21 1'
_atom_sites_solution_hydrogens geom
_atom_sites_solution_primary direct
_atom_sites_solution_secondary difmap
_audit_creation_method SHELXL-97
_audit_update_record
;
2015-08-17 deposited with the CCDC.
2015-09-10 downloaded from the CCDC.
;
_cell_angle_alpha 90.00
_cell_angle_beta 95.610(2)
_cell_angle_gamma 90.00
_cell_formula_units_Z 2
_cell_length_a 13.4675(16)
_cell_length_b 10.3791(12)
_cell_length_c 13.7432(16)
_cell_measurement_reflns_used 2918
_cell_measurement_temperature 100(2)
_cell_measurement_theta_max 24.72
_cell_measurement_theta_min 2.46
_cell_volume 1911.8(4)
_computing_cell_refinement 'Bruker SAINT'
_computing_data_collection 'Bruker APEX2'
_computing_data_reduction 'Bruker SAINT'
_computing_molecular_graphics 'Bruker SHELXTL'
_computing_publication_material 'Bruker SHELXTL'
_computing_structure_refinement 'SHELXL-97 (Sheldrick, 1997)'
_computing_structure_solution 'SHELXS-97 (Sheldrick, 1990)'
_diffrn_ambient_temperature 100(2)
_diffrn_measured_fraction_theta_full 0.999
_diffrn_measured_fraction_theta_max 0.999
_diffrn_measurement_device_type 'Bruker APEX-II CCD'
_diffrn_measurement_method '\f and \w scans'
_diffrn_radiation_monochromator graphite
_diffrn_radiation_source 'fine-focus sealed tube'
_diffrn_radiation_type MoK\a
_diffrn_radiation_wavelength 0.71073
_diffrn_reflns_av_R_equivalents 0.0308
_diffrn_reflns_av_sigmaI/netI 0.0530
_diffrn_reflns_limit_h_max 16
_diffrn_reflns_limit_h_min -13
_diffrn_reflns_limit_k_max 12
_diffrn_reflns_limit_k_min -12
_diffrn_reflns_limit_l_max 15
_diffrn_reflns_limit_l_min -16
_diffrn_reflns_number 11236
_diffrn_reflns_theta_full 25.00
_diffrn_reflns_theta_max 25.00
_diffrn_reflns_theta_min 1.52
_diffrn_standards_number 0
_exptl_absorpt_coefficient_mu 0.242
_exptl_absorpt_correction_T_max 0.9669
_exptl_absorpt_correction_T_min 0.8684
_exptl_absorpt_correction_type Mulyi-scan
_exptl_crystal_colour Colourless
_exptl_crystal_density_diffrn 1.490
_exptl_crystal_density_meas ?
_exptl_crystal_density_method 'not measured'
_exptl_crystal_description Block
_exptl_crystal_F_000 888
_exptl_crystal_size_max 0.60
_exptl_crystal_size_mid 0.30
_exptl_crystal_size_min 0.14
_refine_diff_density_max 0.665
_refine_diff_density_min -0.390
_refine_diff_density_rms 0.067
_refine_ls_abs_structure_details 'Flack H D (1983), Acta Cryst. A39, 876-881'
_refine_ls_abs_structure_Flack 0.19(16)
_refine_ls_extinction_method none
_refine_ls_goodness_of_fit_ref 1.072
_refine_ls_hydrogen_treatment mixed
_refine_ls_matrix_type full
_refine_ls_number_parameters 597
_refine_ls_number_reflns 6546
_refine_ls_number_restraints 45
_refine_ls_restrained_S_all 1.089
_refine_ls_R_factor_all 0.0616
_refine_ls_R_factor_gt 0.0532
_refine_ls_shift/su_max 0.000
_refine_ls_shift/su_mean 0.000
_refine_ls_structure_factor_coef Fsqd
_refine_ls_weighting_details 'calc w=1/[\s^2^(Fo^2^)+(0.0924P)^2^+0.2442P] where P=(Fo^2^+2Fc^2^)/3'
_refine_ls_weighting_scheme calc
_refine_ls_wR_factor_gt 0.1398
_refine_ls_wR_factor_ref 0.1496
_reflns_number_gt 5832
_reflns_number_total 6546
_reflns_threshold_expression >2sigma(I)
_cod_data_source_file c5ob01732g1.cif
_cod_data_source_block b669
_cod_depositor_comments
;
The following automatic conversions were performed:

'_symmetry_cell_setting' value 'Monoclinic' changed to 'monoclinic'
according to
/usr/data/users/saulius/crontab/automatic-downloads/rss-feeds/RSC/lib/dictionaries/cif_core.dic
dictionary named 'cif_core.dic' version 2.4.2 from 2011-04-26.

'_exptl_crystal_density_meas' value 'Not Measured' was changed to '?'
- the value is perceived as not measured.

Automatic conversion script
Id: cif_fix_values 3271 2015-04-21 07:52:19Z andrius 

 Adding full bibliography for 7154707--7154711.cif.
;
_cod_original_sg_symbol_H-M P2(1)
_cod_database_code 7154709

loop_
_symmetry_equiv_pos_as_xyz
'x, y, z'
'-x, y+1/2, -z'

loop_
_atom_site_label
_atom_site_type_symbol
_atom_site_fract_x
_atom_site_fract_y
_atom_site_fract_z
_atom_site_U_iso_or_equiv
_atom_site_adp_type
_atom_site_occupancy
_atom_site_symmetry_multiplicity
_atom_site_calc_flag
_atom_site_refinement_flags
_atom_site_disorder_assembly
_atom_site_disorder_group
O1 O 0.37575(19) 0.9947(3) 0.9021(2) 0.0326(7) Uani 1 1 d . . .
O2 O 0.1047(2) 0.9274(3) 1.35146(18) 0.0317(6) Uani 1 1 d . . .
O3 O -0.41593(19) 0.8261(3) 1.10714(19) 0.0293(6) Uani 1 1 d . . .
O4 O -0.25831(18) 0.7693(3) 0.59452(17) 0.0311(6) Uani 1 1 d . . .
O5 O 0.29127(18) 0.6822(3) 0.75481(17) 0.0232(6) Uani 1 1 d . . .
O6 O 0.10699(19) 0.6064(3) 1.20695(18) 0.0295(6) Uani 1 1 d . . .
O7 O 0.25682(19) 0.6003(3) 1.29265(17) 0.0278(6) Uani 1 1 d . . .
N1 N 0.2216(2) 0.9812(3) 0.9566(2) 0.0200(6) Uani 1 1 d D . .
H1N H 0.1630(17) 0.964(4) 0.934(3) 0.024 Uiso 1 1 d D . .
N2 N 0.1686(2) 0.9587(3) 1.1088(2) 0.0194(6) Uani 1 1 d . . .
N3 N 0.0080(2) 0.9150(3) 1.2050(2) 0.0220(7) Uani 1 1 d D . .
H3N H 0.011(3) 0.913(4) 1.1419(15) 0.026 Uiso 1 1 d D . .
N4 N -0.1566(2) 0.8695(3) 1.1619(2) 0.0213(6) Uani 1 1 d . . .
N5 N -0.2855(2) 0.8072(3) 1.0128(2) 0.0220(7) Uani 1 1 d D . .
H5N H -0.2236(15) 0.812(4) 1.016(3) 0.026 Uiso 1 1 d D . .
N6 N -0.2690(2) 0.7848(3) 0.8512(2) 0.0199(6) Uani 1 1 d . . .
N7 N -0.1373(2) 0.7588(3) 0.7240(2) 0.0216(6) Uani 1 1 d D . .
H7N H -0.128(3) 0.754(4) 0.7857(14) 0.026 Uiso 1 1 d D . .
N8 N 0.0300(2) 0.7268(3) 0.7419(2) 0.0190(6) Uani 1 1 d . . .
N9 N 0.1828(2) 0.6791(3) 0.8726(2) 0.0187(6) Uani 1 1 d D . .
H9N H 0.1209(16) 0.684(4) 0.884(3) 0.022 Uiso 1 1 d D . .
N10 N 0.1981(2) 0.6435(3) 1.0384(2) 0.0188(6) Uani 1 1 d . . .
C1 C 0.2378(3) 1.0179(3) 0.7837(3) 0.0216(8) Uani 1 1 d . . .
C2 C 0.2973(3) 1.0022(4) 0.7082(3) 0.0287(9) Uani 1 1 d . . .
H2 H 0.3656 0.9803 0.7226 0.034 Uiso 1 1 calc R . .
C3 C 0.2590(3) 1.0179(4) 0.6126(3) 0.0343(10) Uani 1 1 d . . .
H3 H 0.3009 1.0059 0.5616 0.041 Uiso 1 1 calc R . .
C4 C 0.1598(3) 1.0511(4) 0.5901(3) 0.0339(9) Uani 1 1 d . . .
H4 H 0.1331 1.0598 0.5239 0.041 Uiso 1 1 calc R . .
C5 C 0.1000(3) 1.0713(4) 0.6649(3) 0.0296(9) Uani 1 1 d . . .
H5 H 0.0323 1.0963 0.6501 0.035 Uiso 1 1 calc R . .
C6 C 0.1382(3) 1.0554(3) 0.7612(3) 0.0232(8) Uani 1 1 d . . .
H6 H 0.0968 1.0698 0.8123 0.028 Uiso 1 1 calc R . .
C7 C 0.2846(3) 0.9977(3) 0.8858(3) 0.0232(8) Uani 1 1 d . . .
C8 C 0.2474(3) 0.9659(3) 1.0572(3) 0.0217(8) Uani 1 1 d . . .
C9 C 0.3459(3) 0.9571(4) 1.1010(3) 0.0262(8) Uani 1 1 d . . .
H9 H 0.4008 0.9608 1.0627 0.031 Uiso 1 1 calc R . .
C10 C 0.3605(3) 0.9428(4) 1.2009(3) 0.0291(9) Uani 1 1 d . . .
H10 H 0.4264 0.9382 1.2325 0.035 Uiso 1 1 calc R . .
C11 C 0.2789(3) 0.9350(4) 1.2557(3) 0.0268(8) Uani 1 1 d . . .
H11 H 0.2877 0.9248 1.3247 0.032 Uiso 1 1 calc R . .
C12 C 0.1855(3) 0.9428(3) 1.2062(2) 0.0227(8) Uani 1 1 d . . .
C13 C 0.0961(3) 0.9287(3) 1.2618(3) 0.0246(8) Uani 1 1 d . . .
C14 C -0.0873(3) 0.8970(3) 1.2357(3) 0.0231(8) Uani 1 1 d . . .
C15 C -0.1092(3) 0.9086(3) 1.3324(3) 0.0256(8) Uani 1 1 d . . .
H15 H -0.0588 0.9295 1.3831 0.031 Uiso 1 1 calc R . .
C16 C -0.2075(3) 0.8885(4) 1.3522(3) 0.0284(9) Uani 1 1 d . . .
H16 H -0.2250 0.8940 1.4174 0.034 Uiso 1 1 calc R . .
C17 C -0.2799(3) 0.8605(4) 1.2762(3) 0.0267(8) Uani 1 1 d . . .
H17 H -0.3473 0.8465 1.2881 0.032 Uiso 1 1 calc R . .
C18 C -0.2509(3) 0.8536(3) 1.1831(3) 0.0210(8) Uani 1 1 d . . .
C19 C -0.3275(3) 0.8277(3) 1.0983(3) 0.0226(8) Uani 1 1 d . . .
C20 C -0.3324(3) 0.7944(3) 0.9186(2) 0.0209(7) Uani 1 1 d . . .
C21 C -0.4357(3) 0.7950(3) 0.8970(3) 0.0246(8) Uani 1 1 d . . .
H21 H -0.4791 0.8015 0.9473 0.030 Uiso 1 1 calc R . .
C22 C -0.4730(3) 0.7855(4) 0.7997(3) 0.0274(8) Uani 1 1 d . . .
H22 H -0.5430 0.7850 0.7823 0.033 Uiso 1 1 calc R . .
C23 C -0.4082(3) 0.7770(4) 0.7277(3) 0.0248(8) Uani 1 1 d . . .
H23 H -0.4324 0.7717 0.6606 0.030 Uiso 1 1 calc R . .
C24 C -0.3070(3) 0.7764(3) 0.7570(3) 0.0219(7) Uani 1 1 d . . .
C25 C -0.2328(3) 0.7675(3) 0.6825(3) 0.0213(7) Uani 1 1 d . . .
C26 C -0.0491(2) 0.7503(3) 0.6789(2) 0.0187(7) Uani 1 1 d . . .
C27 C -0.0432(3) 0.7682(3) 0.5795(2) 0.0225(8) Uani 1 1 d . . .
H27 H -0.1011 0.7858 0.5364 0.027 Uiso 1 1 calc R . .
C28 C 0.0498(3) 0.7594(4) 0.5452(3) 0.0254(8) Uani 1 1 d . . .
H28 H 0.0563 0.7702 0.4775 0.030 Uiso 1 1 calc R . .
C29 C 0.1332(3) 0.7350(3) 0.6095(2) 0.0236(8) Uani 1 1 d . . .
H29 H 0.1977 0.7294 0.5872 0.028 Uiso 1 1 calc R . .
C30 C 0.1198(2) 0.7189(3) 0.7072(2) 0.0185(7) Uani 1 1 d . . .
C31 C 0.2073(2) 0.6915(3) 0.7799(2) 0.0178(7) Uani 1 1 d . . .
C32 C 0.2457(3) 0.6521(3) 0.9581(2) 0.0175(7) Uani 1 1 d . . .
C39 C 0.3489(2) 0.6366(3) 0.9576(2) 0.0189(7) Uani 1 1 d . . .
H39 H 0.3799 0.6413 0.8985 0.023 Uiso 1 1 calc R . .
C34 C 0.4040(3) 0.6144(3) 1.0459(3) 0.0236(8) Uani 1 1 d . . .
H34 H 0.4743 0.6041 1.0485 0.028 Uiso 1 1 calc R . .
C35 C 0.3568(3) 0.6069(3) 1.1308(3) 0.0214(7) Uani 1 1 d . . .
H35 H 0.3937 0.5935 1.1924 0.026 Uiso 1 1 calc R . .
C36 C 0.2539(3) 0.6198(3) 1.1227(2) 0.0196(7) Uani 1 1 d . . .
C37 C 0.1962(3) 0.6088(3) 1.2097(3) 0.0214(7) Uani 1 1 d . . .
C38 C 0.2070(3) 0.5962(4) 1.3818(3) 0.0331(9) Uani 1 1 d . . .
H38A H 0.1812 0.6821 1.3952 0.050 Uiso 1 1 calc R . .
H38B H 0.2546 0.5692 1.4365 0.050 Uiso 1 1 calc R . .
H38C H 0.1516 0.5347 1.3738 0.050 Uiso 1 1 calc R . .
O1W O -0.0034(2) 0.4350(3) 0.0665(2) 0.0318(6) Uani 1 1 d D . .
H1A H 0.034(3) 0.469(4) 0.114(2) 0.038 Uiso 1 1 d D . .
H1B H 0.011(3) 0.357(2) 0.048(3) 0.038 Uiso 1 1 d D . .
O2W O 0.0174(2) 0.1842(3) 0.0190(2) 0.0384(7) Uani 1 1 d D . .
H2A H -0.037(2) 0.179(5) -0.017(3) 0.046 Uiso 1 1 d D . .
H2B H 0.050(3) 0.117(3) 0.035(3) 0.046 Uiso 1 1 d D . .
C1S C 0.4992(10) 0.6079(13) 0.4903(8) 0.091(4) Uani 0.547(4) 1 d PDU A 1
H1S1 H 0.5677 0.6199 0.5224 0.109 Uiso 0.547(4) 1 calc PR A 1
H1S2 H 0.4969 0.5223 0.4583 0.109 Uiso 0.547(4) 1 calc PR A 1
Cl1A Cl 0.4780(3) 0.7247(6) 0.3999(3) 0.124(2) Uani 0.547(4) 1 d PDU A 1
Cl1B Cl 0.4167(2) 0.6065(4) 0.58063(19) 0.0822(12) Uani 0.547(4) 1 d PDU A 1
C2S C 0.5311(11) 0.6766(8) 0.4448(14) 0.104(4) Uani 0.453(4) 1 d PDU A 2
H2S1 H 0.5976 0.7018 0.4761 0.124 Uiso 0.453(4) 1 calc PR A 2
H2S2 H 0.5358 0.6703 0.3735 0.124 Uiso 0.453(4) 1 calc PR A 2
Cl2A Cl 0.4997(5) 0.5245(5) 0.4891(7) 0.145(3) Uani 0.453(4) 1 d PDU A 2
Cl2B Cl 0.4445(5) 0.7975(5) 0.4666(6) 0.161(3) Uani 0.453(4) 1 d PDU A 2

loop_
_atom_site_aniso_label
_atom_site_aniso_U_11
_atom_site_aniso_U_22
_atom_site_aniso_U_33
_atom_site_aniso_U_23
_atom_site_aniso_U_13
_atom_site_aniso_U_12
O1 0.0132(14) 0.0510(17) 0.0336(15) -0.0040(13) 0.0015(11) -0.0026(12)
O2 0.0304(15) 0.0432(16) 0.0205(14) 0.0034(12) -0.0025(11) -0.0057(12)
O3 0.0190(14) 0.0336(14) 0.0367(15) 0.0005(12) 0.0090(11) -0.0028(11)
O4 0.0198(13) 0.0524(17) 0.0195(13) 0.0017(12) -0.0055(10) 0.0014(12)
O5 0.0148(13) 0.0350(14) 0.0201(12) -0.0029(10) 0.0027(10) 0.0010(11)
O6 0.0185(15) 0.0455(16) 0.0247(13) 0.0007(12) 0.0031(10) -0.0010(12)
O7 0.0277(15) 0.0391(15) 0.0166(12) 0.0026(11) 0.0025(10) 0.0066(12)
N1 0.0121(15) 0.0277(16) 0.0197(15) 0.0007(12) -0.0010(12) -0.0046(12)
N2 0.0189(15) 0.0178(14) 0.0210(15) 0.0006(12) -0.0008(12) -0.0021(12)
N3 0.0243(16) 0.0287(16) 0.0130(14) -0.0009(12) 0.0029(12) 0.0029(13)
N4 0.0260(17) 0.0170(14) 0.0209(15) 0.0012(12) 0.0024(13) 0.0000(12)
N5 0.0130(15) 0.0270(16) 0.0263(16) -0.0036(13) 0.0031(12) -0.0016(12)
N6 0.0149(14) 0.0196(14) 0.0251(15) 0.0029(12) 0.0010(12) 0.0008(12)
N7 0.0149(15) 0.0322(17) 0.0173(14) 0.0004(13) -0.0006(12) -0.0023(12)
N8 0.0153(14) 0.0187(14) 0.0225(14) -0.0003(12) -0.0015(11) -0.0014(12)
N9 0.0112(14) 0.0248(15) 0.0206(15) 0.0007(12) 0.0042(12) 0.0013(12)
N10 0.0181(15) 0.0175(14) 0.0209(14) -0.0005(11) 0.0022(12) 0.0003(11)
C1 0.0207(19) 0.0185(17) 0.0257(19) -0.0002(14) 0.0031(15) -0.0023(14)
C2 0.024(2) 0.0250(19) 0.038(2) -0.0010(17) 0.0107(17) 0.0030(16)
C3 0.044(3) 0.032(2) 0.029(2) 0.0051(17) 0.0167(18) 0.0091(19)
C4 0.043(3) 0.028(2) 0.029(2) 0.0060(17) 0.0004(18) 0.0022(18)
C5 0.027(2) 0.027(2) 0.034(2) 0.0040(17) 0.0017(17) 0.0030(16)
C6 0.0201(19) 0.0228(18) 0.0278(19) -0.0002(15) 0.0078(15) -0.0014(14)
C7 0.021(2) 0.0179(17) 0.031(2) -0.0014(15) 0.0030(15) -0.0025(14)
C8 0.0206(19) 0.0175(16) 0.0263(19) -0.0014(14) -0.0016(15) 0.0005(14)
C9 0.0159(18) 0.0257(18) 0.036(2) 0.0006(16) -0.0015(15) -0.0011(15)
C10 0.0199(19) 0.032(2) 0.033(2) -0.0023(17) -0.0094(16) 0.0032(16)
C11 0.027(2) 0.0251(19) 0.0267(19) -0.0026(16) -0.0073(16) 0.0025(16)
C12 0.027(2) 0.0217(17) 0.0188(18) -0.0039(14) -0.0012(14) 0.0021(15)
C13 0.029(2) 0.0224(18) 0.0223(19) -0.0020(15) -0.0003(15) -0.0025(16)
C14 0.0229(19) 0.0194(17) 0.0273(19) 0.0043(15) 0.0041(15) 0.0032(14)
C15 0.028(2) 0.028(2) 0.0199(18) 0.0028(15) 0.0025(15) 0.0067(16)
C16 0.033(2) 0.030(2) 0.0238(19) 0.0060(16) 0.0088(16) 0.0145(17)
C17 0.023(2) 0.027(2) 0.031(2) 0.0043(16) 0.0085(16) 0.0039(15)
C18 0.0210(19) 0.0167(17) 0.0260(19) 0.0037(14) 0.0061(15) 0.0033(14)
C19 0.020(2) 0.0203(18) 0.028(2) 0.0019(15) 0.0070(15) 0.0025(14)
C20 0.0212(18) 0.0183(17) 0.0234(18) 0.0009(14) 0.0038(14) -0.0032(14)
C21 0.0184(18) 0.0218(17) 0.034(2) 0.0024(16) 0.0063(15) 0.0006(14)
C22 0.0134(17) 0.0276(19) 0.040(2) 0.0049(17) -0.0015(15) -0.0011(15)
C23 0.0176(18) 0.0294(19) 0.0262(19) 0.0008(16) -0.0037(14) -0.0013(15)
C24 0.0175(17) 0.0204(17) 0.0271(19) 0.0002(15) -0.0019(14) -0.0014(14)
C25 0.0183(17) 0.0217(17) 0.0233(19) -0.0004(14) -0.0020(14) 0.0024(14)
C26 0.0117(16) 0.0198(17) 0.0242(17) -0.0030(14) 0.0004(13) -0.0012(13)
C27 0.0213(18) 0.0277(19) 0.0179(17) 0.0030(14) -0.0010(14) 0.0012(15)
C28 0.029(2) 0.0305(19) 0.0171(17) 0.0024(14) 0.0036(14) 0.0045(16)
C29 0.0196(18) 0.0274(19) 0.0244(18) -0.0002(15) 0.0045(14) 0.0041(15)
C30 0.0155(17) 0.0190(17) 0.0209(17) -0.0021(14) 0.0021(13) 0.0002(13)
C31 0.0152(17) 0.0177(16) 0.0204(17) -0.0035(14) 0.0012(14) 0.0011(14)
C32 0.0148(17) 0.0153(15) 0.0219(17) 0.0012(13) -0.0003(13) -0.0006(13)
C39 0.0151(18) 0.0212(17) 0.0207(17) 0.0001(14) 0.0037(14) 0.0002(13)
C34 0.0156(18) 0.0252(19) 0.0291(19) -0.0013(15) -0.0020(14) 0.0002(15)
C35 0.0194(18) 0.0202(17) 0.0233(18) -0.0002(14) -0.0044(14) -0.0002(14)
C36 0.0209(18) 0.0159(16) 0.0219(18) 0.0011(13) 0.0018(14) 0.0002(14)
C37 0.024(2) 0.0198(17) 0.0198(17) -0.0004(14) -0.0008(14) 0.0007(15)
C38 0.039(2) 0.047(2) 0.0144(18) 0.0026(17) 0.0076(16) 0.006(2)
O1W 0.0245(15) 0.0315(15) 0.0372(15) -0.0031(12) -0.0074(12) 0.0013(12)
O2W 0.0307(17) 0.0381(17) 0.0463(18) -0.0092(14) 0.0024(14) -0.0003(14)
C1S 0.088(8) 0.116(9) 0.076(7) 0.003(7) 0.045(6) 0.009(8)
Cl1A 0.075(2) 0.175(5) 0.122(3) 0.065(3) 0.013(2) -0.004(3)
Cl1B 0.0555(17) 0.139(3) 0.0521(16) -0.0125(17) 0.0039(12) -0.0221(18)
C2S 0.093(9) 0.137(10) 0.081(9) 0.023(8) 0.010(7) 0.032(8)
Cl2A 0.109(4) 0.109(4) 0.214(7) -0.056(4) 0.003(4) 0.001(4)
Cl2B 0.166(6) 0.126(4) 0.167(6) -0.045(4) -0.111(5) 0.064(4)

loop_
_atom_type_symbol
_atom_type_description
_atom_type_scat_dispersion_real
_atom_type_scat_dispersion_imag
_atom_type_scat_source
C C 0.0033 0.0016 'International Tables Vol C Tables 4.2.6.8 and 6.1.1.4'
H H 0.0000 0.0000 'International Tables Vol C Tables 4.2.6.8 and 6.1.1.4'
N N 0.0061 0.0033 'International Tables Vol C Tables 4.2.6.8 and 6.1.1.4'
O O 0.0106 0.0060 'International Tables Vol C Tables 4.2.6.8 and 6.1.1.4'
Cl Cl 0.1484 0.1585 'International Tables Vol C Tables 4.2.6.8 and 6.1.1.4'

loop_
_geom_angle_atom_site_label_1
_geom_angle_atom_site_label_2
_geom_angle_atom_site_label_3
_geom_angle
C37 O7 C38 115.2(3)
C7 N1 C8 127.4(3)
C7 N1 H1N 113(3)
C8 N1 H1N 118(3)
C8 N2 C12 117.9(3)
C13 N3 C14 127.8(3)
C13 N3 H3N 117(3)
C14 N3 H3N 115(3)
C18 N4 C14 117.8(3)
C19 N5 C20 128.7(3)
C19 N5 H5N 116(3)
C20 N5 H5N 115(3)
C20 N6 C24 117.8(3)
C25 N7 C26 129.1(3)
C25 N7 H7N 118(3)
C26 N7 H7N 113(3)
C26 N8 C30 118.2(3)
C31 N9 C32 128.5(3)
C31 N9 H9N 119(3)
C32 N9 H9N 112(3)
C32 N10 C36 116.9(3)
C2 C1 C6 118.6(3)
C2 C1 C7 117.8(3)
C6 C1 C7 123.6(3)
C3 C2 C1 120.9(4)
C3 C2 H2 119.5
C1 C2 H2 119.5
C2 C3 C4 120.5(4)
C2 C3 H3 119.8
C4 C3 H3 119.8
C5 C4 C3 119.4(4)
C5 C4 H4 120.3
C3 C4 H4 120.3
C6 C5 C4 120.2(4)
C6 C5 H5 119.9
C4 C5 H5 119.9
C5 C6 C1 120.3(3)
C5 C6 H6 119.9
C1 C6 H6 119.9
O1 C7 N1 123.2(3)
O1 C7 C1 119.9(3)
N1 C7 C1 116.9(3)
N2 C8 N1 113.4(3)
N2 C8 C9 122.4(3)
N1 C8 C9 124.2(3)
C10 C9 C8 118.2(4)
C10 C9 H9 120.9
C8 C9 H9 120.9
C9 C10 C11 120.1(3)
C9 C10 H10 119.9
C11 C10 H10 119.9
C12 C11 C10 117.5(3)
C12 C11 H11 121.3
C10 C11 H11 121.3
N2 C12 C11 123.9(3)
N2 C12 C13 116.9(3)
C11 C12 C13 119.1(3)
O2 C13 N3 124.5(3)
O2 C13 C12 120.8(3)
N3 C13 C12 114.7(3)
N4 C14 C15 122.9(3)
N4 C14 N3 113.0(3)
C15 C14 N3 124.1(3)
C16 C15 C14 117.8(4)
C16 C15 H15 121.1
C14 C15 H15 121.1
C17 C16 C15 119.7(3)
C17 C16 H16 120.2
C15 C16 H16 120.2
C18 C17 C16 118.0(3)
C18 C17 H17 121.0
C16 C17 H17 121.0
N4 C18 C17 123.8(4)
N4 C18 C19 116.5(3)
C17 C18 C19 119.7(3)
O3 C19 N5 125.3(3)
O3 C19 C18 122.1(3)
N5 C19 C18 112.5(3)
N6 C20 N5 113.2(3)
N6 C20 C21 123.3(3)
N5 C20 C21 123.5(3)
C22 C21 C20 117.8(3)
C22 C21 H21 121.1
C20 C21 H21 121.1
C23 C22 C21 120.0(3)
C23 C22 H22 120.0
C21 C22 H22 120.0
C24 C23 C22 117.7(3)
C24 C23 H23 121.1
C22 C23 H23 121.1
N6 C24 C23 123.4(3)
N6 C24 C25 116.3(3)
C23 C24 C25 120.3(3)
O4 C25 N7 125.4(3)
O4 C25 C24 122.1(3)
N7 C25 C24 112.6(3)
N8 C26 C27 123.1(3)
N8 C26 N7 112.7(3)
C27 C26 N7 124.2(3)
C28 C27 C26 117.8(3)
C28 C27 H27 121.1
C26 C27 H27 121.1
C27 C28 C29 120.0(3)
C27 C28 H28 120.0
C29 C28 H28 120.0
C30 C29 C28 117.9(3)
C30 C29 H29 121.1
C28 C29 H29 121.1
N8 C30 C29 123.0(3)
N8 C30 C31 116.8(3)
C29 C30 C31 120.2(3)
O5 C31 N9 125.3(3)
O5 C31 C30 121.2(3)
N9 C31 C30 113.5(3)
N10 C32 C39 123.7(3)
N10 C32 N9 113.9(3)
C39 C32 N9 122.4(3)
C34 C39 C32 117.6(3)
C34 C39 H39 121.2
C32 C39 H39 121.2
C39 C34 C35 120.0(3)
C39 C34 H34 120.0
C35 C34 H34 120.0
C34 C35 C36 117.7(3)
C34 C35 H35 121.2
C36 C35 H35 121.2
N10 C36 C35 124.0(3)
N10 C36 C37 114.5(3)
C35 C36 C37 121.5(3)
O6 C37 O7 123.5(3)
O6 C37 C36 125.1(3)
O7 C37 C36 111.4(3)
O7 C38 H38A 109.5
O7 C38 H38B 109.5
H38A C38 H38B 109.5
O7 C38 H38C 109.5
H38A C38 H38C 109.5
H38B C38 H38C 109.5
H1A O1W H1B 118(4)
H2A O2W H2B 120(5)
Cl1A C1S Cl1B 116.2(4)
Cl1A C1S H1S1 108.2
Cl1B C1S H1S1 108.2
Cl1A C1S H1S2 108.2
Cl1B C1S H1S2 108.2
H1S1 C1S H1S2 107.4
Cl2B C2S Cl2A 113.3(5)
Cl2B C2S H2S1 108.9
Cl2A C2S H2S1 108.9
Cl2B C2S H2S2 108.9
Cl2A C2S H2S2 108.9
H2S1 C2S H2S2 107.7

loop_
_geom_bond_atom_site_label_1
_geom_bond_atom_site_label_2
_geom_bond_distance
O1 C7 1.226(4)
O2 C13 1.227(4)
O3 C19 1.209(4)
O4 C25 1.224(4)
O5 C31 1.218(4)
O6 C37 1.198(4)
O7 C37 1.338(4)
O7 C38 1.454(4)
N1 C7 1.363(5)
N1 C8 1.402(5)
N1 H1N 0.837(19)
N2 C8 1.335(5)
N2 C12 1.346(4)
N3 C13 1.362(5)
N3 C14 1.402(5)
N3 H3N 0.872(19)
N4 C18 1.341(5)
N4 C14 1.341(5)
N5 C19 1.369(5)
N5 C20 1.390(5)
N5 H5N 0.832(19)
N6 C20 1.324(4)
N6 C24 1.347(4)
N7 C25 1.358(4)
N7 C26 1.396(4)
N7 H7N 0.847(19)
N8 C26 1.328(4)
N8 C30 1.346(4)
N9 C31 1.353(4)
N9 C32 1.408(4)
N9 H9N 0.863(19)
N10 C32 1.332(4)
N10 C36 1.341(5)
C1 C2 1.381(5)
C1 C6 1.402(5)
C1 C7 1.495(5)
C2 C3 1.374(6)
C2 H2 0.9500
C3 C4 1.384(6)
C3 H3 0.9500
C4 C5 1.383(6)
C4 H4 0.9500
C5 C6 1.382(5)
C5 H5 0.9500
C6 H6 0.9500
C8 C9 1.404(5)
C9 C10 1.375(5)
C9 H9 0.9500
C10 C11 1.394(6)
C10 H10 0.9500
C11 C12 1.373(5)
C11 H11 0.9500
C12 C13 1.496(5)
C14 C15 1.395(5)
C15 C16 1.393(5)
C15 H15 0.9500
C16 C17 1.387(6)
C16 H16 0.9500
C17 C18 1.375(5)
C17 H17 0.9500
C18 C19 1.504(5)
C20 C21 1.394(5)
C21 C22 1.385(5)
C21 H21 0.9500
C22 C23 1.384(5)
C22 H22 0.9500
C23 C24 1.382(5)
C23 H23 0.9500
C24 C25 1.502(5)
C26 C27 1.389(5)
C27 C28 1.383(5)
C27 H27 0.9500
C28 C29 1.384(5)
C28 H28 0.9500
C29 C30 1.382(5)
C29 H29 0.9500
C30 C31 1.496(5)
C32 C39 1.400(5)
C39 C34 1.378(5)
C39 H39 0.9500
C34 C35 1.384(5)
C34 H34 0.9500
C35 C36 1.386(5)
C35 H35 0.9500
C36 C37 1.494(5)
C38 H38A 0.9800
C38 H38B 0.9800
C38 H38C 0.9800
O1W H1A 0.86(2)
O1W H1B 0.87(2)
O2W H2A 0.85(2)
O2W H2B 0.85(2)
C1S Cl1A 1.739(5)
C1S Cl1B 1.746(5)
C1S H1S1 0.9900
C1S H1S2 0.9900
C2S Cl2B 1.758(5)
C2S Cl2A 1.759(5)
C2S H2S1 0.9900
C2S H2S2 0.9900

loop_
_geom_hbond_atom_site_label_D
_geom_hbond_atom_site_label_H
_geom_hbond_atom_site_label_A
_geom_hbond_distance_DH
_geom_hbond_distance_HA
_geom_hbond_distance_DA
_geom_hbond_angle_DHA
_geom_hbond_site_symmetry_A
N1 H1N O1W 0.837(19) 2.17(2) 2.965(4) 159(3) 2_556
N5 H5N N4 0.832(19) 2.19(4) 2.632(4) 113(3) .
N7 H7N N6 0.847(19) 2.21(4) 2.623(4) 110(3) .
N9 H9N O2W 0.863(19) 2.40(2) 3.206(4) 156(3) 2_556
O1W H1A O6 0.86(2) 2.10(2) 2.922(4) 161(4) 1_554
O1W H1B O2W 0.87(2) 1.85(2) 2.705(4) 168(4) .
O2W H2A N10 0.85(2) 2.19(3) 2.962(4) 152(4) 2_546
O2W H2B O1W 0.85(2) 2.40(5) 2.840(4) 113(4) 2_545
O2W H2B N2 0.85(2) 2.44(2) 3.264(4) 166(5) 1_544
